data_9012424
loop_
_publ_author_name
'Dahlman, B.'

_publ_section_title
;The crystal structures of krohnkite, CuNa2(SO4)2*2H2O and brandtite,
 MnCa2(AsO4)2*2H2O Locality: Chuquicamata, Chile
;
_journal_name_full 'Arkiv for Mineralogi och Geologi'
_journal_page_first 339
_journal_page_last 366
_journal_volume 1
_journal_year 1952
_chemical_compound_source 'Chuquicamata, Chile'
_chemical_formula_sum 'Cu H4 Na2 O10 S2'
_chemical_name_mineral Krohnkite
_space_group_IT_number 14
_symmetry_space_group_name_Hall '-P 2ybc'
_symmetry_space_group_name_H-M 'P 1 21/c 1'
_cell_angle_alpha 90
_cell_angle_beta 71.5
_cell_angle_gamma 90
_cell_formula_units_Z 2
_cell_length_a 5.78
_cell_length_b 12.58
_cell_length_c 5.48
_cell_volume 377.873
_database_code_amcsd 0012043
_exptl_crystal_density_diffrn 2.968
_cod_original_formula_sum 'Cu Na2 S2 O10 H4'
_cod_database_code 9012424

loop_
_space_group_symop_operation_xyz
x,y,z
x,1/2-y,1/2+z
-x,1/2+y,1/2-z
-x,-y,-z

loop_
_atom_site_label
_atom_site_fract_x
_atom_site_fract_y
_atom_site_fract_z
_atom_site_type_symbol
_atom_site_attached_hydrogens
Cu 0.00000 0.00000 0.00000 Cu 0
Na 0.42700 0.12600 0.23700 Na 0
S 0.76600 0.11800 0.57800 S 0
O1 0.00000 0.16500 0.48000 O 0
O2 0.73300 0.04900 0.80300 O 0
O3 0.73300 0.04900 0.35800 O 0
O4 0.57100 0.19600 0.62200 O 0
Wat 0.17300 0.13000 0.98700 O 2

loop_
_cod_changelog_entry_id
_cod_changelog_entry_author
_cod_changelog_entry_date
_cod_changelog_entry_text
1
;cod-tools version 3.8.0
Id: cif_guess_AMCSD_atom_types 9574 2023-05-10 09:00:05Z saulius
;
2023-05-10T18:54:03+03:00
;Derived atom types and hydrogen counts
from atom names that follow the AMCSD naming convention
(Wat == water, O-H == hydroxyl).
;

loop_
_cod_related_entry_id
_cod_related_entry_database
_cod_related_entry_code
1 AMCSD 0012043
